data_4321112
loop_
_publ_author_name
'Rodolphe Cl\'erac'
'F. Albert Cotton'
'Kim R. Dunbar'
'Tongbu Lu'
'Carlos A. Murillo'
'Xiaoping Wang'

_publ_contact_author_address
; Dept. of Chemistry
  P.O. Box 30012
  Texas A&M University
  College Station, TX 77842-3012
  USA
;
_publ_contact_author_email cotton@tamu.edu
_publ_contact_author_fax '(409) 845 9351'
_publ_contact_author_name 'F.A. Cotton'
_publ_contact_author_phone '(409) 845 4432'
_publ_section_title
;
 New Linear Tricobalt Complex of Di(2-pyridyl)amide (dpa),
 [Co3(dpa)4(CH3CN)2][PF6]2
;
_journal_name_full 'Inorganic Chemistry'
_journal_page_first 3065
_journal_page_last 3070
_journal_paper_doi 10.1021/ic000042o
_journal_volume 39
_journal_year 2000
_chemical_compound_source synthesis
_chemical_formula_structural '[Co3(dpa)4(CH3CN)2][PF6]2.3CH3CN'
_chemical_formula_sum 'C50 H47 Co3 F12 N17 P2'
_chemical_formula_weight 1352.78
_chemical_name_systematic
; 
 ? 
;
_space_group_IT_number 2
_symmetry_cell_setting triclinic
_symmetry_space_group_name_Hall '-P 1'
_symmetry_space_group_name_H-M 'P -1'
_atom_sites_solution_hydrogens geom
_atom_sites_solution_primary direct
_atom_sites_solution_secondary difmap
_audit_creation_method SHELXL
_cell_angle_alpha 99.072(4)
_cell_angle_beta 104.152(7)
_cell_angle_gamma 101.106(7)
_cell_formula_units_Z 2
_cell_length_a 12.498(2)
_cell_length_b 12.5101(5)
_cell_length_c 19.913(1)
_cell_measurement_reflns_used 250
_cell_measurement_temperature 213(2)
_cell_measurement_theta_max 20.8
_cell_measurement_theta_min 9.05
_cell_volume 2893.0(5)
_computing_cell_refinement MADNES
_computing_data_collection MADNES
_computing_data_reduction PROCOR
_computing_molecular_graphics 'XP (Siemens, 1990)'
_computing_publication_material 'SHELXL-93 (Sheldrick, 1993)'
_computing_structure_refinement 'SHELXL-93 (Sheldrick, 1993)'
_computing_structure_solution 'SHELXS-86 (Sheldrick, 1990)'
_diffrn_ambient_temperature 213(2)
_diffrn_measurement_device 'Nonius FAST area detector'
_diffrn_measurement_method 'Ellipsoid-mask fitting'
_diffrn_radiation_monochromator graphite
_diffrn_radiation_source 'fine-focus sealed tube'
_diffrn_radiation_type MoK\a
_diffrn_radiation_wavelength 0.71073
_diffrn_reflns_av_R_equivalents 0.0416
_diffrn_reflns_av_sigmaI/netI 0.0353
_diffrn_reflns_limit_h_max 12
_diffrn_reflns_limit_h_min -13
_diffrn_reflns_limit_k_max 13
_diffrn_reflns_limit_k_min -13
_diffrn_reflns_limit_l_max 21
_diffrn_reflns_limit_l_min -21
_diffrn_reflns_number 12760
_diffrn_reflns_theta_max 22.53
_diffrn_reflns_theta_min 2.11
_diffrn_standards_number 'None (area detector data)'
_exptl_absorpt_coefficient_mu 0.996
_exptl_absorpt_correction_type none
_exptl_crystal_colour brown
_exptl_crystal_density_diffrn 1.553
_exptl_crystal_density_meas ?
_exptl_crystal_description block
_exptl_crystal_F_000 1370
_exptl_crystal_size_max 0.36
_exptl_crystal_size_mid 0.32
_exptl_crystal_size_min 0.24
_refine_diff_density_max 0.934
_refine_diff_density_min -1.134
_refine_diff_density_rms 0.103
_refine_ls_extinction_method none
_refine_ls_goodness_of_fit_all 1.075
_refine_ls_goodness_of_fit_obs 1.099
_refine_ls_hydrogen_treatment noref
_refine_ls_matrix_type full
_refine_ls_number_parameters 759
_refine_ls_number_reflns 6839
_refine_ls_number_restraints 54
_refine_ls_restrained_S_all 1.079
_refine_ls_restrained_S_obs 1.100
_refine_ls_R_factor_all 0.0684
_refine_ls_R_factor_obs 0.0611
_refine_ls_shift/esd_max 0.002
_refine_ls_shift/esd_mean 0.000
_refine_ls_structure_factor_coef Fsqd
_refine_ls_weighting_details 'w=1/[\s^2^(Fo^2^)+(0.0583P)^2^+17.6645P] where P=(Fo^2^+2Fc^2^)/3'
_refine_ls_weighting_scheme calc
_refine_ls_wR_factor_all 0.1594
_refine_ls_wR_factor_obs 0.1522
_reflns_number_observed 6086
_reflns_number_total 6844
_reflns_observed_criterion >2sigma(I)
_cod_data_source_file ic000042o_2.cif
_cod_data_source_block rac2
_cod_depositor_comments
;
The following automatic conversions were performed:

'_exptl_crystal_density_meas' value 'not measured' was changed to '?'
- the value is perceived as not measured.

Automatic conversion script
Id: cif_fix_values 3008 2015-01-20 13:52:24Z robertas 

The following automatic conversions were performed:

'_refine_ls_weighting_scheme' value 'calc
w=1/[\s^2^(Fo^2^)+(0.0583P)^2^+17.6645P] where P=(Fo^2^+2Fc^2^)/3'
was changed to 'calc'. New tag '_refine_ls_weighting_details' was
created. The value of the new tag was set to
'w=1/[\s^2^(Fo^2^)+(0.0583P)^2^+17.6645P] where P=(Fo^2^+2Fc^2^)/3'.

Automatic conversion script
Id: cif_fix_values 3143 2015-03-26 13:38:13Z robertas 
;
_cod_database_code 4321112

loop_
_symmetry_equiv_pos_as_xyz
'x, y, z'
'-x, -y, -z'

loop_
_atom_site_aniso_label
_atom_site_aniso_U_11
_atom_site_aniso_U_22
_atom_site_aniso_U_33
_atom_site_aniso_U_23
_atom_site_aniso_U_13
_atom_site_aniso_U_12
Co1 0.0238(5) 0.0228(4) 0.0165(4) 0.0048(3) 0.0043(3) 0.0064(4)
Co2 0.0231(5) 0.0223(4) 0.0156(4) 0.0044(3) 0.0043(3) 0.0065(4)
Co3 0.0239(5) 0.0245(4) 0.0169(4) 0.0048(3) 0.0043(3) 0.0062(4)
N1 0.029(3) 0.024(3) 0.018(2) 0.006(2) 0.007(2) 0.004(2)
N2 0.022(3) 0.027(3) 0.018(2) 0.005(2) 0.004(2) 0.004(2)
N3 0.025(3) 0.027(3) 0.022(3) 0.005(2) 0.003(2) 0.009(2)
N4 0.024(3) 0.025(3) 0.020(2) 0.005(2) 0.005(2) 0.005(2)
N5 0.027(3) 0.021(2) 0.017(2) 0.005(2) 0.003(2) 0.005(2)
N6 0.027(3) 0.025(3) 0.023(2) 0.009(2) 0.009(2) 0.010(2)
N7 0.028(3) 0.022(2) 0.020(3) 0.008(2) 0.006(2) 0.006(2)
N8 0.029(3) 0.023(2) 0.017(2) 0.006(2) 0.004(2) 0.007(2)
N9 0.028(3) 0.027(3) 0.019(3) 0.005(2) 0.006(2) 0.006(2)
N12 0.025(3) 0.026(3) 0.016(2) 0.005(2) 0.007(2) 0.005(2)
N11 0.021(3) 0.028(3) 0.020(2) 0.007(2) 0.006(2) 0.007(2)
N10 0.023(3) 0.030(3) 0.020(2) 0.006(2) 0.005(2) 0.008(2)
N13 0.025(3) 0.026(3) 0.019(3) 0.007(2) 0.005(2) 0.004(2)
N14 0.033(3) 0.026(3) 0.024(3) 0.005(2) 0.009(2) 0.006(2)
C1 0.033(4) 0.025(3) 0.019(3) 0.005(2) 0.002(3) 0.002(3)
C2 0.046(4) 0.027(3) 0.022(3) 0.001(3) 0.008(3) 0.003(3)
C3 0.051(5) 0.028(3) 0.029(3) 0.006(3) 0.022(3) 0.011(3)
C4 0.029(4) 0.028(3) 0.029(3) 0.006(3) 0.012(3) 0.009(3)
C5 0.032(4) 0.019(3) 0.021(3) 0.008(2) 0.010(3) 0.003(3)
C6 0.025(4) 0.023(3) 0.023(3) 0.007(2) 0.011(3) 0.009(3)
C7 0.041(4) 0.039(4) 0.025(3) 0.008(3) 0.013(3) 0.011(3)
C8 0.025(4) 0.050(4) 0.041(4) 0.015(3) 0.012(3) 0.003(3)
C9 0.025(4) 0.051(4) 0.039(4) 0.009(3) -0.003(3) 0.001(3)
C10 0.024(4) 0.039(4) 0.029(3) 0.008(3) 0.004(3) 0.004(3)
C11 0.027(4) 0.036(4) 0.031(3) 0.012(3) 0.007(3) 0.010(3)
C12 0.022(4) 0.044(4) 0.042(4) 0.008(3) 0.006(3) -0.001(3)
C13 0.028(4) 0.035(4) 0.051(4) 0.007(3) 0.010(3) -0.002(3)
C14 0.036(4) 0.030(4) 0.041(4) 0.012(3) 0.006(3) 0.010(3)
C15 0.026(4) 0.025(3) 0.020(3) 0.002(2) 0.009(3) 0.005(3)
C16 0.025(4) 0.025(3) 0.021(3) 0.007(2) 0.010(3) 0.005(3)
C17 0.032(4) 0.028(3) 0.024(3) 0.001(3) 0.009(3) 0.005(3)
C18 0.043(4) 0.029(3) 0.037(4) 0.003(3) 0.012(3) 0.017(3)
C19 0.041(4) 0.034(4) 0.041(4) 0.007(3) 0.007(3) 0.021(3)
C20 0.030(4) 0.041(4) 0.033(3) 0.011(3) 0.006(3) 0.015(3)
C21 0.033(4) 0.026(3) 0.026(3) 0.005(3) 0.005(3) 0.005(3)
C22 0.044(4) 0.036(4) 0.035(4) 0.019(3) 0.015(3) 0.008(3)
C24 0.034(4) 0.026(3) 0.032(3) 0.005(3) 0.004(3) 0.004(3)
C25 0.026(3) 0.020(3) 0.027(3) 0.006(2) 0.008(3) 0.010(3)
C26 0.025(4) 0.032(3) 0.024(3) 0.003(3) 0.005(3) 0.009(3)
C27 0.044(4) 0.030(3) 0.027(3) 0.001(3) 0.009(3) 0.012(3)
C28 0.055(5) 0.029(3) 0.030(4) -0.010(3) 0.007(3) 0.011(3)
C29 0.043(4) 0.044(4) 0.022(3) -0.005(3) 0.006(3) 0.010(3)
C30 0.031(4) 0.041(4) 0.019(3) 0.002(3) 0.005(3) 0.007(3)
C40 0.037(4) 0.035(3) 0.021(3) 0.008(3) 0.006(3) 0.009(3)
C41 0.029(4) 0.023(3) 0.032(4) 0.004(3) 0.009(3) 0.004(3)
C39 0.051(5) 0.030(3) 0.025(3) 0.012(3) 0.013(3) 0.007(3)
C42 0.051(5) 0.055(4) 0.016(3) 0.010(3) -0.006(3) 0.016(4)
C38 0.043(5) 0.040(4) 0.034(4) 0.011(3) 0.020(3) 0.004(3)
C37 0.029(4) 0.037(4) 0.032(3) 0.007(3) 0.009(3) 0.006(3)
C36 0.028(4) 0.024(3) 0.017(3) -0.002(2) 0.007(3) 0.002(3)
C35 0.020(3) 0.022(3) 0.026(3) 0.001(2) 0.004(3) 0.001(3)
C34 0.035(4) 0.035(3) 0.028(3) 0.003(3) 0.014(3) 0.012(3)
C33 0.032(4) 0.037(4) 0.040(4) -0.001(3) 0.012(3) 0.015(3)
C32 0.040(4) 0.034(4) 0.036(4) 0.002(3) 0.007(3) 0.018(3)
C31 0.036(4) 0.030(3) 0.029(3) 0.008(3) 0.002(3) 0.011(3)
P1 0.0307(10) 0.0341(9) 0.0385(10) 0.0098(7) 0.0059(8) 0.0086(8)
P2 0.061(2) 0.0520(13) 0.0704(15) 0.0043(11) 0.0047(12) 0.0130(12)
F1 0.068(3) 0.064(3) 0.052(3) 0.010(2) -0.015(2) 0.000(3)
F2 0.047(3) 0.073(3) 0.089(3) 0.039(3) 0.035(2) 0.035(2)
F3 0.066(3) 0.052(3) 0.095(4) 0.033(2) 0.035(3) 0.009(2)
F4 0.075(3) 0.085(3) 0.036(2) 0.006(2) 0.000(2) 0.044(3)
F5 0.055(3) 0.036(2) 0.064(3) 0.011(2) 0.021(2) 0.005(2)
F6 0.050(3) 0.047(2) 0.059(3) 0.008(2) 0.023(2) 0.019(2)
N1S 0.089(7) 0.099(7) 0.093(7) 0.022(5) 0.025(5) 0.044(6)
N2S 0.059(5) 0.117(7) 0.076(5) 0.018(5) 0.021(4) 0.026(5)
N3S 0.112(13) 0.041(7) 0.054(8) -0.001(6) 0.060(9) -0.021(8)
N4S 0.091(9) 0.101(9) 0.072(8) 0.023(7) 0.042(7) 0.009(7)
C1S 0.062(4) 0.067(4) 0.078(4) 0.015(4) 0.020(4) 0.025(3)
C2S 0.095(7) 0.087(6) 0.082(6) 0.017(5) 0.027(5) 0.022(5)
C3S 0.059(4) 0.073(4) 0.067(4) 0.002(4) 0.019(3) 0.016(4)
C4S 0.078(6) 0.081(6) 0.091(6) 0.023(5) 0.025(5) 0.011(5)
C5S 0.055(6) 0.048(5) 0.058(6) 0.011(4) 0.011(4) 0.026(4)
C6S 0.106(11) 0.086(10) 0.122(11) 0.023(8) 0.003(8) 0.064(9)
C7S 0.097(8) 0.095(8) 0.100(8) 0.019(5) 0.019(5) 0.029(5)
C8S 0.111(9) 0.108(9) 0.109(9) 0.028(5) 0.027(5) 0.027(5)

loop_
_atom_site_label
_atom_site_type_symbol
_atom_site_fract_x
_atom_site_fract_y
_atom_site_fract_z
_atom_site_U_iso_or_equiv
_atom_site_thermal_displace_type
_atom_site_occupancy
_atom_site_calc_flag
_atom_site_refinement_flags
_atom_site_disorder_group
Co1 Co 0.31217(7) 0.83904(6) 0.12510(4) 0.0211(2) Uani 1 d . .
Co2 Co 0.43313(6) 0.80844(6) 0.22368(4) 0.0203(2) Uani 1 d . .
Co3 Co 0.55260(7) 0.77825(6) 0.32323(4) 0.0220(2) Uani 1 d . .
N1 N 0.3893(4) 0.7475(4) 0.0712(2) 0.0240(11) Uani 1 d . .
N2 N 0.5395(4) 0.7879(4) 0.1723(2) 0.0228(11) Uani 1 d . .
N3 N 0.6757(4) 0.8273(4) 0.2799(2) 0.0251(11) Uani 1 d . .
N4 N 0.2082(4) 0.7003(4) 0.1272(2) 0.0234(11) Uani 1 d . .
N5 N 0.3623(4) 0.6536(4) 0.1958(2) 0.0222(11) Uani 1 d . .
N6 N 0.5243(4) 0.6246(4) 0.2678(2) 0.0236(11) Uani 1 d . .
N7 N 0.4331(4) 0.9754(4) 0.1361(2) 0.0231(11) Uani 1 d . .
N8 N 0.5049(4) 0.9627(4) 0.2517(2) 0.0231(11) Uani 1 d . .
N9 N 0.5661(4) 0.9368(4) 0.3653(2) 0.0247(11) Uani 1 d . .
N12 N 0.4135(4) 0.7335(4) 0.3523(2) 0.0227(11) Uani 1 d . .
N11 N 0.3271(4) 0.8308(4) 0.2753(2) 0.0225(11) Uani 1 d . .
N10 N 0.2508(4) 0.9239(4) 0.1917(2) 0.0239(11) Uani 1 d . .
N13 N 0.2079(4) 0.8642(4) 0.0338(2) 0.0235(11) Uani 1 d . .
N14 N 0.6610(4) 0.7503(4) 0.4133(2) 0.0277(12) Uani 1 d . .
C1 C 0.3335(5) 0.6870(5) 0.0052(3) 0.0274(14) Uani 1 d . .
H1A H 0.2567(5) 0.6865(5) -0.0136(3) 0.033 Uiso 1 calc R .
C2 C 0.3843(6) 0.6260(5) -0.0360(3) 0.033(2) Uani 1 d . .
H2A H 0.3436(6) 0.5856(5) -0.0821(3) 0.040 Uiso 1 calc R .
C3 C 0.4969(6) 0.6261(5) -0.0073(3) 0.034(2) Uani 1 d . .
H3A H 0.5348(6) 0.5879(5) -0.0348(3) 0.041 Uiso 1 calc R .
C4 C 0.5529(5) 0.6813(5) 0.0606(3) 0.0275(14) Uani 1 d . .
H4A H 0.6289(5) 0.6798(5) 0.0802(3) 0.033 Uiso 1 calc R .
C5 C 0.4970(5) 0.7408(4) 0.1015(3) 0.0239(13) Uani 1 d . .
C6 C 0.6522(5) 0.8224(5) 0.2083(3) 0.0227(13) Uani 1 d . .
C7 C 0.7399(6) 0.8604(5) 0.1791(3) 0.034(2) Uani 1 d . .
H7A H 0.7236(6) 0.8569(5) 0.1300(3) 0.041 Uiso 1 calc R .
C8 C 0.8500(6) 0.9028(6) 0.2219(3) 0.038(2) Uani 1 d . .
H8A H 0.9091(6) 0.9272(6) 0.2022(3) 0.046 Uiso 1 calc R .
C9 C 0.8721(6) 0.9089(6) 0.2942(3) 0.042(2) Uani 1 d . .
H9A H 0.9462(6) 0.9380(6) 0.3246(3) 0.050 Uiso 1 calc R .
C10 C 0.7839(5) 0.8717(5) 0.3204(3) 0.0315(15) Uani 1 d . .
H10A H 0.7994(5) 0.8773(5) 0.3697(3) 0.038 Uiso 1 calc R .
C11 C 0.0954(5) 0.6817(5) 0.0962(3) 0.0311(15) Uani 1 d . .
H11A H 0.0676(5) 0.7377(5) 0.0763(3) 0.037 Uiso 1 calc R .
C12 C 0.0197(6) 0.5838(6) 0.0927(3) 0.038(2) Uani 1 d . .
H12A H -0.0581(6) 0.5719(6) 0.0695(3) 0.046 Uiso 1 calc R .
C13 C 0.0608(6) 0.5036(6) 0.1241(4) 0.040(2) Uani 1 d . .
H13A H 0.0110(6) 0.4358(6) 0.1222(4) 0.048 Uiso 1 calc R .
C14 C 0.1738(6) 0.5226(5) 0.1580(3) 0.036(2) Uani 1 d . .
H14A H 0.2012(6) 0.4686(5) 0.1805(3) 0.043 Uiso 1 calc R .
C15 C 0.2487(5) 0.6216(5) 0.1594(3) 0.0237(14) Uani 1 d . .
C16 C 0.4286(5) 0.5817(5) 0.2111(3) 0.0232(13) Uani 1 d . .
C17 C 0.4112(5) 0.4733(5) 0.1711(3) 0.0286(14) Uani 1 d . .
H17A H 0.3463(5) 0.4441(5) 0.1321(3) 0.034 Uiso 1 calc R .
C18 C 0.4870(6) 0.4104(5) 0.1882(3) 0.035(2) Uani 1 d . .
H18A H 0.4740(6) 0.3375(5) 0.1618(3) 0.042 Uiso 1 calc R .
C19 C 0.5837(6) 0.4549(5) 0.2449(3) 0.038(2) Uani 1 d . .
H19A H 0.6374(6) 0.4129(5) 0.2575(3) 0.046 Uiso 1 calc R .
C20 C 0.5996(6) 0.5612(5) 0.2823(3) 0.034(2) Uani 1 d . .
H20A H 0.6663(6) 0.5915(5) 0.3200(3) 0.040 Uiso 1 calc R .
C21 C 0.4411(5) 1.0230(5) 0.0806(3) 0.0291(14) Uani 1 d . .
H21A H 0.3867(5) 0.9914(5) 0.0365(3) 0.035 Uiso 1 calc R .
C22 C 0.5244(6) 1.1147(5) 0.0854(3) 0.036(2) Uani 1 d . .
H22A H 0.5251(6) 1.1467(5) 0.0458(3) 0.043 Uiso 1 calc R .
C23 C 0.6077(6) 1.1600(5) 0.1491(3) 0.0332(15) Uiso 1 d . .
H23A H 0.6667(6) 1.2221(5) 0.1532(3) 0.040 Uiso 1 calc R .
C24 C 0.6024(6) 1.1126(5) 0.2062(3) 0.0322(15) Uani 1 d . .
H24A H 0.6582(6) 1.1419(5) 0.2500(3) 0.039 Uiso 1 calc R .
C25 C 0.5135(5) 1.0203(5) 0.1989(3) 0.0236(13) Uani 1 d . .
C26 C 0.5449(5) 1.0099(5) 0.3223(3) 0.0275(14) Uani 1 d . .
C27 C 0.5551(6) 1.1222(5) 0.3519(3) 0.034(2) Uani 1 d . .
H27A H 0.5419(6) 1.1725(5) 0.3222(3) 0.041 Uiso 1 calc R .
C28 C 0.5842(6) 1.1584(5) 0.4238(3) 0.041(2) Uani 1 d . .
H28A H 0.5907(6) 1.2334(5) 0.4437(3) 0.049 Uiso 1 calc R .
C29 C 0.6041(6) 1.0839(6) 0.4669(3) 0.038(2) Uani 1 d . .
H29A H 0.6248(6) 1.1075(6) 0.5165(3) 0.046 Uiso 1 calc R .
C30 C 0.5930(5) 0.9752(5) 0.4361(3) 0.0317(15) Uani 1 d . .
H30A H 0.6048(5) 0.9245(5) 0.4657(3) 0.038 Uiso 1 calc R .
C40 C 0.4061(6) 0.6616(5) 0.3965(3) 0.031(2) Uani 1 d . .
H40A H 0.4705(6) 0.6349(5) 0.4139(3) 0.037 Uiso 1 calc R .
C41 C 0.1600(5) 0.8766(5) -0.0193(3) 0.0284(14) Uani 1 d . .
C39 C 0.3128(6) 0.6260(5) 0.4170(3) 0.035(2) Uani 1 d . .
H39A H 0.3133(6) 0.5775(5) 0.4486(3) 0.042 Uiso 1 calc R .
C42 C 0.1028(6) 0.8913(6) -0.0893(3) 0.043(2) Uani 1 d . .
C38 C 0.2156(6) 0.6626(5) 0.3904(3) 0.038(2) Uani 1 d . .
H38A H 0.1488(6) 0.6383(5) 0.4032(3) 0.045 Uiso 1 calc R .
C43 C 0.7167(6) 0.7319(6) 0.4601(4) 0.042(2) Uiso 1 d . .
C37 C 0.2187(6) 0.7341(5) 0.3454(3) 0.033(2) Uani 1 d . .
H37A H 0.1539(6) 0.7597(5) 0.3273(3) 0.040 Uiso 1 calc R .
C44 C 0.7934(9) 0.7104(9) 0.5221(5) 0.083(3) Uiso 1 d . .
C36 C 0.3184(5) 0.7698(5) 0.3258(3) 0.0241(14) Uani 1 d . .
C35 C 0.2625(5) 0.9043(5) 0.2587(3) 0.0239(13) Uani 1 d . .
C34 C 0.2177(5) 0.9654(5) 0.3059(3) 0.0316(15) Uani 1 d . .
H34A H 0.2255(5) 0.9518(5) 0.3517(3) 0.038 Uiso 1 calc R .
C33 C 0.1627(6) 1.0451(5) 0.2853(3) 0.036(2) Uani 1 d . .
H33A H 0.1314(6) 1.0850(5) 0.3164(3) 0.043 Uiso 1 calc R .
C32 C 0.1542(6) 1.0658(5) 0.2183(3) 0.036(2) Uani 1 d . .
H32A H 0.1180(6) 1.1208(5) 0.2034(3) 0.044 Uiso 1 calc R .
C31 C 0.1992(5) 1.0051(5) 0.1739(3) 0.032(2) Uani 1 d . .
H31A H 0.1941(5) 1.0206(5) 0.1287(3) 0.039 Uiso 1 calc R .
P1 P 0.17280(15) 0.21013(14) 0.01669(9) 0.0348(4) Uani 1 d . .
P2 P 0.9533(2) 0.3083(2) 0.28825(13) 0.0650(7) Uani 1 d . .
F1 F 0.2445(4) 0.2396(4) 0.0978(2) 0.0699(14) Uani 1 d . .
F2 F 0.2638(4) 0.1490(4) -0.0054(3) 0.0615(12) Uani 1 d . .
F3 F 0.2393(4) 0.3261(4) 0.0073(3) 0.0674(13) Uani 1 d . .
F4 F 0.1001(4) 0.1794(4) -0.0635(2) 0.0656(14) Uani 1 d . .
F5 F 0.1077(4) 0.0950(3) 0.0289(2) 0.0515(11) Uani 1 d . .
F6 F 0.0805(4) 0.2693(3) 0.0375(2) 0.0500(10) Uani 1 d . .
F7 F 0.8967(7) 0.1816(7) 0.2528(4) 0.129(2) Uiso 1 d . .
F8 F 1.0109(7) 0.4345(7) 0.3178(4) 0.138(3) Uiso 1 d . .
F9 F 1.0494(10) 0.2984(10) 0.2458(6) 0.097(3) Uiso 0.60 d P 1
F10 F 1.0631(24) 0.2687(23) 0.3215(16) 0.250(12) Uiso 0.60 d P 1
F11 F 0.8648(15) 0.2924(15) 0.3302(9) 0.159(6) Uiso 0.60 d P 1
F12 F 0.8816(9) 0.3298(8) 0.2099(5) 0.082(3) Uiso 0.60 d P 1
F13 F 1.0317(15) 0.2826(12) 0.3515(8) 0.075(4) Uiso 0.40 d P 2
F14 F 0.8468(16) 0.3486(16) 0.3027(10) 0.110(5) Uiso 0.40 d P 2
F15 F 1.0092(29) 0.3337(27) 0.2274(17) 0.196(13) Uiso 0.40 d P 2
F16 F 0.8503(23) 0.3399(21) 0.2399(15) 0.065(7) Uiso 0.20 d P 3
F17 F 0.9715(26) 0.2876(21) 0.3703(14) 0.070(7) Uiso 0.20 d P 3
N1S N 0.9241(8) 0.6769(8) 0.3810(5) 0.090(3) Uani 1 d . .
N2S N 0.1218(7) 1.0044(8) 0.4584(4) 0.084(2) Uani 1 d . .
N3S N 1.3235(15) 0.3534(10) 0.3121(7) 0.069(5) Uani 0.50 d P .
N4S N 0.7494(17) 0.4489(15) 0.4326(9) 0.086(5) Uani 0.50 d PU .
C1S C 0.9092(8) 0.6501(8) 0.3210(6) 0.068(2) Uani 1 d U .
C2S C 0.8880(10) 0.6142(9) 0.2440(6) 0.088(3) Uani 1 d U .
C3S C 0.1153(8) 0.9394(8) 0.4926(5) 0.067(2) Uani 1 d U .
C4S C 0.1073(9) 0.8590(9) 0.5391(6) 0.084(3) Uani 1 d U .
C5S C 1.4059(15) 0.3703(13) 0.3740(9) 0.053(4) Uani 0.50 d PU .
C6S C 1.4798(22) 0.3996(19) 0.4195(14) 0.104(7) Uani 0.50 d PU .
C7S C 0.8446(24) 0.4607(21) 0.4468(13) 0.099(7) Uani 0.50 d PU .
C8S C 0.9600(22) 0.4810(23) 0.4825(14) 0.110(8) Uani 0.50 d PU .

loop_
_atom_type_symbol
_atom_type_description
_atom_type_scat_dispersion_real
_atom_type_scat_dispersion_imag
_atom_type_scat_source
C C 0.0033 0.0016 'International Tables Vol C Tables 4.2.6.8 and 6.1.1.4'
H H 0.0000 0.0000 'International Tables Vol C Tables 4.2.6.8 and 6.1.1.4'
N N 0.0061 0.0033 'International Tables Vol C Tables 4.2.6.8 and 6.1.1.4'
F F 0.0171 0.0103 'International Tables Vol C Tables 4.2.6.8 and 6.1.1.4'
P P 0.1023 0.0942 'International Tables Vol C Tables 4.2.6.8 and 6.1.1.4'
Co Co 0.3494 0.9721 'International Tables Vol C Tables 4.2.6.8 and 6.1.1.4'

loop_
_geom_angle_atom_site_label_1
_geom_angle_atom_site_label_2
_geom_angle_atom_site_label_3
_geom_angle
_geom_angle_site_symmetry_1
_geom_angle_site_symmetry_3
_geom_angle_publ_flag
N10 Co1 N4 89.9(2) . . y
N10 Co1 N1 170.9(2) . . y
N4 Co1 N1 88.7(2) . . y
N10 Co1 N7 89.4(2) . . y
N4 Co1 N7 171.3(2) . . y
N1 Co1 N7 90.6(2) . . y
N10 Co1 N13 96.3(2) . . y
N4 Co1 N13 94.9(2) . . y
N1 Co1 N13 92.8(2) . . y
N7 Co1 N13 93.8(2) . . y
N10 Co1 Co2 86.15(13) . . ?
N4 Co1 Co2 85.71(13) . . ?
N1 Co1 Co2 84.77(13) . . ?
N7 Co1 Co2 85.55(13) . . ?
N13 Co1 Co2 177.46(13) . . y
N8 Co2 N2 89.2(2) . . y
N8 Co2 N5 179.6(2) . . y
N2 Co2 N5 90.5(2) . . y
N8 Co2 N11 90.2(2) . . y
N2 Co2 N11 179.4(2) . . y
N5 Co2 N11 90.1(2) . . y
N8 Co2 Co1 90.23(13) . . ?
N2 Co2 Co1 90.40(13) . . ?
N5 Co2 Co1 90.11(13) . . ?
N11 Co2 Co1 89.46(13) . . ?
N8 Co2 Co3 89.75(13) . . ?
N2 Co2 Co3 90.35(13) . . ?
N5 Co2 Co3 89.92(13) . . ?
N11 Co2 Co3 89.78(13) . . ?
Co1 Co2 Co3 179.25(4) . . ?
N12 Co3 N6 89.6(2) . . y
N12 Co3 N3 170.7(2) . . y
N6 Co3 N3 89.6(2) . . y
N12 Co3 N9 90.2(2) . . y
N6 Co3 N9 171.1(2) . . y
N3 Co3 N9 89.2(2) . . y
N12 Co3 N14 94.6(2) . . y
N6 Co3 N14 94.2(2) . . y
N3 Co3 N14 94.7(2) . . y
N9 Co3 N14 94.7(2) . . y
N12 Co3 Co2 85.45(13) . . ?
N6 Co3 Co2 85.55(13) . . ?
N3 Co3 Co2 85.20(13) . . ?
N9 Co3 Co2 85.56(13) . . ?
N14 Co3 Co2 179.77(12) . . y
C1 N1 C5 119.1(5) . . ?
C1 N1 Co1 120.4(4) . . ?
C5 N1 Co1 120.4(4) . . ?
C6 N2 C5 124.9(5) . . ?
C6 N2 Co2 117.8(4) . . ?
C5 N2 Co2 117.3(4) . . ?
C10 N3 C6 118.1(5) . . ?
C10 N3 Co3 121.0(4) . . ?
C6 N3 Co3 120.8(4) . . ?
C11 N4 C15 119.2(5) . . ?
C11 N4 Co1 120.0(4) . . ?
C15 N4 Co1 120.8(4) . . ?
C16 N5 C15 124.3(5) . . ?
C16 N5 Co2 117.5(4) . . ?
C15 N5 Co2 118.2(4) . . ?
C20 N6 C16 118.3(5) . . ?
C20 N6 Co3 121.5(4) . . ?
C16 N6 Co3 120.1(4) . . ?
C21 N7 C25 117.8(5) . . ?
C21 N7 Co1 121.3(4) . . ?
C25 N7 Co1 120.9(4) . . ?
C26 N8 C25 124.0(5) . . ?
C26 N8 Co2 118.5(4) . . ?
C25 N8 Co2 117.5(4) . . ?
C30 N9 C26 118.1(5) . . ?
C30 N9 Co3 121.8(4) . . ?
C26 N9 Co3 120.1(4) . . ?
C40 N12 C36 117.3(6) . . ?
C40 N12 Co3 121.7(4) . . ?
C36 N12 Co3 120.9(4) . . ?
C35 N11 C36 124.0(5) . . ?
C35 N11 Co2 118.3(4) . . ?
C36 N11 Co2 117.7(4) . . ?
C31 N10 C35 118.4(5) . . ?
C31 N10 Co1 121.2(4) . . ?
C35 N10 Co1 120.4(4) . . ?
C41 N13 Co1 172.6(5) . . ?
C43 N14 Co3 177.7(5) . . ?
N1 C1 C2 122.9(6) . . ?
C1 C2 C3 117.9(6) . . ?
C4 C3 C2 120.2(6) . . ?
C3 C4 C5 120.0(6) . . ?
N1 C5 N2 115.2(5) . . ?
N1 C5 C4 119.4(5) . . ?
N2 C5 C4 125.3(5) . . ?
N2 C6 N3 114.5(5) . . ?
N2 C6 C7 125.3(5) . . ?
N3 C6 C7 119.9(5) . . ?
C8 C7 C6 120.4(6) . . ?
C7 C8 C9 119.0(6) . . ?
C10 C9 C8 118.6(6) . . ?
N3 C10 C9 123.9(6) . . ?
N4 C11 C12 122.5(6) . . ?
C11 C12 C13 118.3(6) . . ?
C14 C13 C12 120.0(6) . . ?
C13 C14 C15 120.3(6) . . ?
N4 C15 N5 114.5(5) . . ?
N4 C15 C14 119.6(5) . . ?
N5 C15 C14 125.7(5) . . ?
N5 C16 N6 115.0(5) . . ?
N5 C16 C17 125.4(5) . . ?
N6 C16 C17 119.4(5) . . ?
C18 C17 C16 120.8(6) . . ?
C17 C18 C19 119.3(6) . . ?
C20 C19 C18 118.7(6) . . ?
N6 C20 C19 123.3(6) . . ?
N7 C21 C22 123.2(6) . . ?
C21 C22 C23 119.3(6) . . ?
C24 C23 C22 118.7(6) . . ?
C23 C24 C25 119.7(6) . . ?
N7 C25 N8 114.6(5) . . ?
N7 C25 C24 121.3(5) . . ?
N8 C25 C24 123.9(5) . . ?
N8 C26 N9 114.8(5) . . ?
N8 C26 C27 124.8(5) . . ?
N9 C26 C27 120.1(5) . . ?
C28 C27 C26 120.2(6) . . ?
C27 C28 C29 119.4(6) . . ?
C30 C29 C28 118.8(6) . . ?
N9 C30 C29 123.4(6) . . ?
C39 C40 N12 124.5(6) . . ?
N13 C41 C42 177.2(7) . . ?
C40 C39 C38 118.6(6) . . ?
C37 C38 C39 119.0(7) . . ?
N14 C43 C44 178.2(8) . . ?
C38 C37 C36 120.5(6) . . ?
N11 C36 N12 114.3(5) . . ?
N11 C36 C37 125.2(5) . . ?
N12 C36 C37 120.1(5) . . ?
N11 C35 N10 114.6(5) . . ?
N11 C35 C34 125.3(5) . . ?
N10 C35 C34 119.9(5) . . ?
C33 C34 C35 120.3(6) . . ?
C34 C33 C32 119.2(6) . . ?
C31 C32 C33 119.0(6) . . ?
N10 C31 C32 123.3(6) . . ?
F4 P1 F6 90.0(2) . . ?
F4 P1 F1 179.0(3) . . ?
F6 P1 F1 89.7(3) . . ?
F4 P1 F3 91.4(3) . . ?
F6 P1 F3 89.3(2) . . ?
F1 P1 F3 89.5(3) . . ?
F4 P1 F2 89.1(2) . . ?
F6 P1 F2 178.9(3) . . ?
F1 P1 F2 91.2(3) . . ?
F3 P1 F2 91.3(3) . . ?
F4 P1 F5 90.5(3) . . ?
F6 P1 F5 90.3(2) . . ?
F1 P1 F5 88.6(2) . . ?
F3 P1 F5 178.1(3) . . ?
F2 P1 F5 89.1(2) . . ?
F13 P2 F8 89.1(6) . . ?
F11 P2 F8 100.4(7) . . ?
F8 P2 F16 89.4(10) . . ?
F13 P2 F7 93.6(6) . . ?
F11 P2 F7 83.3(7) . . ?
F8 P2 F7 175.7(5) . . ?
F16 P2 F7 89.1(10) . . ?
F11 P2 F10 112.6(13) . . ?
F8 P2 F10 94.4(11) . . ?
F7 P2 F10 86.3(10) . . ?
F13 P2 F15 114.9(15) . . ?
F8 P2 F15 80.2(12) . . ?
F7 P2 F15 95.6(12) . . ?
F13 P2 F14 115.3(10) . . ?
F8 P2 F14 81.5(7) . . ?
F7 P2 F14 100.4(8) . . ?
F15 P2 F14 125.8(15) . . ?
F11 P2 F9 167.7(8) . . ?
F8 P2 F9 89.6(5) . . ?
F7 P2 F9 87.1(5) . . ?
F10 P2 F9 59.0(11) . . ?
F8 P2 F17 90.4(9) . . ?
F16 P2 F17 128.6(16) . . ?
F7 P2 F17 93.6(9) . . ?
F11 P2 F12 104.8(8) . . ?
F8 P2 F12 93.0(5) . . ?
F7 P2 F12 83.8(4) . . ?
F10 P2 F12 139.8(12) . . ?
F9 P2 F12 81.6(6) . . ?
F10 F9 P2 58.5(11) . . ?
P2 F10 F9 62.5(11) . . ?
N1S C1S C2S 178.9(12) . . ?
N2S C3S C4S 177.7(10) . . ?
C6S C5S N3S 167.4(23) . . ?
N4S C7S C8S 165.1(30) . . ?
C8S C8S C7S 161.1(46) 2_766 . ?

loop_
_geom_bond_atom_site_label_1
_geom_bond_atom_site_label_2
_geom_bond_distance
_geom_bond_site_symmetry_2
_geom_bond_publ_flag
Co1 N10 1.960(5) . y
Co1 N4 1.971(5) . y
Co1 N1 1.984(5) . y
Co1 N7 1.992(5) . y
Co1 N13 2.068(5) . y
Co1 Co2 2.3010(10) . y
Co2 N8 1.894(5) . y
Co2 N2 1.895(5) . y
Co2 N5 1.898(5) . y
Co2 N11 1.899(5) . y
Co2 Co3 2.3038(10) . y
Co3 N12 1.972(5) . y
Co3 N6 1.978(5) . y
Co3 N3 1.985(5) . y
Co3 N9 1.986(5) . y
Co3 N14 2.090(5) . y
N1 C1 1.350(7) . ?
N1 C5 1.359(8) . ?
N2 C6 1.363(7) . ?
N2 C5 1.368(7) . ?
N3 C10 1.350(8) . ?
N3 C6 1.372(7) . ?
N4 C11 1.351(8) . ?
N4 C15 1.368(7) . ?
N5 C16 1.356(7) . ?
N5 C15 1.374(8) . ?
N6 C20 1.351(7) . ?
N6 C16 1.377(7) . ?
N7 C21 1.352(7) . ?
N7 C25 1.355(7) . ?
N8 C26 1.361(7) . ?
N8 C25 1.379(7) . ?
N9 C30 1.351(7) . ?
N9 C26 1.367(7) . ?
N12 C40 1.359(8) . ?
N12 C36 1.369(7) . ?
N11 C35 1.364(7) . ?
N11 C36 1.367(7) . ?
N10 C31 1.352(7) . ?
N10 C35 1.370(7) . ?
N13 C41 1.131(7) . ?
N14 C43 1.104(8) . ?
C1 C2 1.378(9) . ?
C2 C3 1.383(9) . ?
C3 C4 1.360(8) . ?
C4 C5 1.412(8) . ?
C6 C7 1.403(9) . ?
C7 C8 1.379(9) . ?
C8 C9 1.385(9) . ?
C9 C10 1.366(10) . ?
C11 C12 1.377(9) . ?
C12 C13 1.379(9) . ?
C13 C14 1.364(9) . ?
C14 C15 1.393(9) . ?
C16 C17 1.407(8) . ?
C17 C18 1.359(8) . ?
C18 C19 1.386(9) . ?
C19 C20 1.370(9) . ?
C21 C22 1.366(9) . ?
C22 C23 1.384(9) . ?
C23 C24 1.372(9) . ?
C24 C25 1.402(9) . ?
C26 C27 1.404(8) . ?
C27 C28 1.364(9) . ?
C28 C29 1.379(9) . ?
C29 C30 1.366(9) . ?
C40 C39 1.348(9) . ?
C41 C42 1.460(9) . ?
C39 C38 1.394(10) . ?
C38 C37 1.364(9) . ?
C43 C44 1.463(12) . ?
C37 C36 1.408(9) . ?
C35 C34 1.406(8) . ?
C34 C33 1.375(9) . ?
C33 C32 1.382(9) . ?
C32 C31 1.368(9) . ?
P1 F4 1.577(4) . ?
P1 F6 1.586(4) . ?
P1 F1 1.589(4) . ?
P1 F3 1.590(5) . ?
P1 F2 1.596(4) . ?
P1 F5 1.598(4) . ?
P2 F13 1.515(14) . ?
P2 F11 1.54(2) . ?
P2 F8 1.555(9) . ?
P2 F16 1.57(2) . ?
P2 F7 1.576(8) . ?
P2 F10 1.58(3) . ?
P2 F15 1.58(3) . ?
P2 F14 1.58(2) . ?
P2 F9 1.641(12) . ?
P2 F17 1.66(3) . ?
P2 F12 1.689(10) . ?
F9 F10 1.59(3) . ?
N1S C1S 1.146(11) . ?
N2S C3S 1.143(12) . ?
N3S C5S 1.36(2) . ?
N4S C7S 1.13(3) . ?
C1S C2S 1.471(14) . ?
C3S C4S 1.477(14) . ?
C5S C6S 1.08(3) . ?
C7S C8S 1.40(3) . ?
C8S C8S 1.04(5) 2_766 ?

loop_
_geom_torsion_atom_site_label_1
_geom_torsion_atom_site_label_2
_geom_torsion_atom_site_label_3
_geom_torsion_atom_site_label_4
_geom_torsion
_geom_torsion_site_symmetry_1
_geom_torsion_site_symmetry_2
_geom_torsion_site_symmetry_3
_geom_torsion_site_symmetry_4
_geom_torsion_publ_flag
Co1 N1 N3 Co3 50.1(2) . . . . y
Co1 N4 N6 Co3 49.1(2) . . . . y
Co1 N7 N9 Co3 48.7(2) . . . . y
Co1 N10 N12 Co3 49.5(2) . . . . y
